data_4134562
loop_
_publ_author_name
'Li, Xiaotong'
'He, Yihui'
'Kepenekian, Mika\"el'
'Guo, Peijun'
'Ke, Weijun'
'Even, Jacky'
'Katan, Claudine'
'Stoumpos, Constantinos C.'
'Schaller, Richard D.'
'Kanatzidis, Mercouri G.'

_publ_section_title
;
 Three-dimensional Lead Iodide Perovskitoid Hybrids with High X-ray
 Photoresponse.
;
_journal_name_full 'Journal of the American Chemical Society'
_journal_paper_doi 10.1021/jacs.0c00101
_journal_year 2020
_chemical_formula_sum 'C6 H10 I6 N2 Sn2'
_chemical_formula_weight 1109
_space_group_IT_number 8
_space_group_name_Hall 'I -2y'
_space_group_name_H-M_alt 'I 1 m 1'
_symmetry_cell_setting monoclinic
_symmetry_space_group_name_Hall 'I -2y'
_symmetry_space_group_name_H-M 'I 1 m 1'
_cell_angle_alpha 90
_cell_angle_beta 92.490(6)
_cell_angle_gamma 90
_cell_formula_units_Z 8
_cell_length_a 16.3185(12)
_cell_length_b 25.4637(16)
_cell_length_c 10.0068(6)
_cell_measurement_reflns_used 12827
_cell_measurement_temperature 293
_cell_measurement_theta_max 29.53
_cell_measurement_theta_min 1.96
_cell_volume 4154.2(5)
_computing_cell_refinement 'STOE X-AREA'
_computing_data_collection 'STOE X-AREA'
_computing_data_reduction 'STOE X-RED'
_computing_structure_refinement JANA2006
_computing_structure_solution JANA2006
_diffrn_ambient_temperature 293
_diffrn_detector 'image plate (34 cm diameter)'
_diffrn_detector_area_resol_mean 6.67
_diffrn_measured_fraction_theta_full 0.99
_diffrn_measured_fraction_theta_max 0.99
_diffrn_measurement_device 'four-circle diffractometer'
_diffrn_measurement_device_type 'IPDS Stoe'
_diffrn_measurement_method 'rotation method'
_diffrn_radiation_monochromator graphite
_diffrn_radiation_probe x-ray
_diffrn_radiation_source 'X-ray tube'
_diffrn_radiation_type 'Mo K\a'
_diffrn_radiation_wavelength 0.71073
_diffrn_reflns_av_R_equivalents 0.0565
_diffrn_reflns_av_unetI/netI 0.0322
_diffrn_reflns_limit_h_max 22
_diffrn_reflns_limit_h_min -22
_diffrn_reflns_limit_k_max 34
_diffrn_reflns_limit_k_min -34
_diffrn_reflns_limit_l_max 13
_diffrn_reflns_limit_l_min -13
_diffrn_reflns_number 19924
_diffrn_reflns_theta_full 29.26
_diffrn_reflns_theta_max 29.26
_diffrn_reflns_theta_min 1.48
_diffrn_source 'sealed X-ray tube, 12 x 0.4 mm long-fine focus'
_diffrn_source_current 40
_diffrn_source_power 2.00
_diffrn_source_voltage 50
_exptl_absorpt_coefficient_mu 11.307
_exptl_absorpt_correction_T_max 0.3718
_exptl_absorpt_correction_T_min 0.0946
_exptl_absorpt_correction_type numerical
_exptl_absorpt_process_details X-SHAPE
_exptl_crystal_colour 'dark dark red'
_exptl_crystal_density_diffrn 3.5464
_exptl_crystal_description cuboid
_exptl_crystal_F_000 3824
_exptl_crystal_size_max 0.1477
_exptl_crystal_size_mid 0.0901
_exptl_crystal_size_min 0.0451
_refine_diff_density_max 2.46
_refine_diff_density_min -3.69
_refine_ls_abs_structure_details '  3466 of Friedel pairs used in the refinement'
_refine_ls_abs_structure_Flack 0.3(3)
_refine_ls_extinction_method none
_refine_ls_goodness_of_fit_gt 4.84
_refine_ls_goodness_of_fit_ref 4.34
_refine_ls_hydrogen_treatment constr
_refine_ls_number_constraints 96
_refine_ls_number_parameters 214
_refine_ls_number_reflns 7314
_refine_ls_number_restraints 16
_refine_ls_R_factor_all 0.0741
_refine_ls_R_factor_gt 0.0557
_refine_ls_shift/su_max 0.0487
_refine_ls_shift/su_mean 0.0047
_refine_ls_structure_factor_coef F
_refine_ls_weighting_details w=1/(\s^2^(F)+0.0001F^2^)
_refine_ls_weighting_scheme sigma
_refine_ls_wR_factor_gt 0.0939
_refine_ls_wR_factor_ref 0.0952
_reflns_number_gt 5767
_reflns_number_total 7314
_reflns_threshold_expression I>2\s(I)
_cod_data_source_file ja0c00101_si_001.cif
_cod_data_source_block I
_cod_depositor_comments
;
The following automatic conversions were performed:

data item '_diffrn_radiation_probe' value 'X-ray' was changed to
'x-ray' in accordance with the
/home/data/users/saulius/crontab/automatic-downloads/rss-feeds/ACS/lib/dictionaries/cif_core.dic
dictionary named 'cif_core.dic' version 2.4.2 last updated on
2011-04-26.

Automatic conversion script
Id: cif_fix_values 7556 2019-12-06 15:28:31Z antanas 
;
_cod_original_sg_symbol_Hall Im
_cod_original_sg_symbol_H-M Im
_cod_database_code 4134562

loop_
_space_group_symop_id
_space_group_symop_operation_xyz
1 x,y,z
2 x,-y,z
3 x+1/2,y+1/2,z+1/2
4 x+1/2,-y+1/2,z+1/2

loop_
_atom_site_label
_atom_site_type_symbol
_atom_site_fract_x
_atom_site_fract_y
_atom_site_fract_z
_atom_site_adp_type
_atom_site_U_iso_or_equiv
_atom_site_site_symmetry_multiplicity
_atom_site_occupancy
_atom_site_calc_flag
_atom_site_refinement_flags
_atom_site_disorder_assembly
_atom_site_disorder_group
Sn1 Sn 0.9502(4) 0 0.0820(7) Uani 0.036(2) 2 1 d . . .
Sn2 Sn 0.8280(4) 0 0.6631(7) Uani 0.035(2) 2 1 d . . .
Sn3 Sn 1.3332(4) 0 0.0689(8) Uani 0.042(2) 2 1 d . . .
Sn4 Sn 1.3273(3) -0.2499(2) 0.0752(6) Uani 0.0364(15) 4 1 d . . .
Sn5 Sn 0.9510(3) -0.2498(2) 0.1705(6) Uani 0.0396(16) 4 1 d . . .
Sn6 Sn 0.4487(4) 0 -0.3182(7) Uani 0.031(2) 2 1 d . . .
I16 I 0.7720(4) 0 -0.0315(7) Uani 0.049(2) 2 1 d . . .
I1 I 1.0077(4) 0 0.7805(7) Uani 0.043(2) 2 1 d . . .
I2 I 1.2665(4) 0 -0.2297(7) Uani 0.044(2) 2 1 d . . .
I3 I 0.8883(10) 0 0.3732(12) Uani 0.0820(13) 2 1 d . . .
I4 I 1.2695(3) -0.2570(2) -0.2325(6) Uani 0.0508(17) 4 1 d . . .
I5 I 1.1432(4) 0 0.1473(8) Uani 0.051(2) 2 1 d . . .
I6 I 0.8298(3) -0.12433(17) 0.6397(6) Uani 0.0516(14) 4 1 d . . .
I7 I 0.4618(3) -0.1257(2) -0.3127(6) Uani 0.0579(18) 4 1 d . . .
I8 I 1.3912(7) -0.23281(9) 0.3745(9) Uani 0.0810(10) 4 1 d . . .
I9 I 0.9515(4) -0.1268(2) 0.0950(7) Uani 0.0681(18) 4 1 d . . .
I10 I 1.3245(3) -0.1256(2) 0.0629(6) Uani 0.0557(17) 4 1 d . . .
I11 I 0.3916(7) 0 -0.6239(11) Uani 0.0607(10) 2 1 d . . .
I12 I 1.0094(3) -0.2410(2) 0.4830(6) Uani 0.0507(17) 4 1 d . . .
I13 I 0.5146(3) 0 -0.0164(7) Uani 0.037(2) 2 1 d . . .
I14 I 0.6341(4) 0 0.6097(8) Uani 0.047(2) 2 1 d . . .
I15 I 1.1401(6) -0.2491(6) 0.1205(16) Uani 0.1118(14) 4 1 d . . .
C4 C 1.189(3) 0.110(2) 0.397(6) Uiso 0.091(7) 4 1 d . . .
N4 N 1.5407(19) -0.1077(12) 0.243(3) Uiso 0.054(4) 4 1 d . . .
N2 N 1.236(3) 0.1295(17) 0.496(4) Uiso 0.091(7) 4 1 d . . .
C10 C 1.595(2) -0.0988(17) 0.343(4) Uiso 0.054(4) 4 1 d . . .
C7 C 1.677(2) -0.1457(13) -0.023(3) Uiso 0.054(4) 4 1 d . . .
C1 C 1.081(3) 0.151(2) 0.761(4) Uiso 0.091(7) 4 1 d . . .
N3 N 1.6618(17) -0.1058(12) -0.132(3) Uiso 0.054(4) 4 1 d . . .
N1 N 1.134(2) 0.1361(19) 0.881(4) Uiso 0.091(7) 4 1 d . . .
C6 C 1.084(5) 0.110(3) 0.543(7) Uiso 0.091(7) 4 1 d . . .
C12 C 1.700(3) -0.106(3) 0.201(4) Uiso 0.054(4) 4 1 d . . .
C5 C 1.110(4) 0.101(4) 0.421(8) Uiso 0.091(7) 4 1 d . . .
C11 C 1.675(2) -0.098(3) 0.324(5) Uiso 0.054(4) 4 1 d . . .
C9 C 1.568(2) -0.1259(16) 0.129(4) Uiso 0.054(4) 4 1 d . . .
C3 C 1.205(3) 0.138(2) 0.614(5) Uiso 0.091(7) 4 1 d . . .
C8 C 1.6477(19) -0.123(2) 0.105(4) Uiso 0.054(4) 4 1 d . . .
C2 C 1.127(3) 0.131(3) 0.645(6) Uiso 0.091(7) 4 1 d . . .
H1c4 H 1.209641 0.103297 0.310267 Uiso 0.1095 4 1 d . . .
H1n4 H 1.488655 -0.101835 0.25202 Uiso 0.0642 4 1 d . . .
H1n2 H 1.28776 0.136623 0.483297 Uiso 0.1095 4 1 d . . .
H1c10 H 1.57617 -0.092879 0.431755 Uiso 0.0642 4 1 d . . .
H1c7 H 1.734929 -0.152712 -0.013495 Uiso 0.0642 4 1 d . . .
H2c7 H 1.647323 -0.177194 -0.045189 Uiso 0.0642 4 1 d . . .
H1c1 H 1.029175 0.133505 0.7643 Uiso 0.1095 4 1 d . . .
H2c1 H 1.077134 0.188854 0.756143 Uiso 0.1095 4 1 d . . .
H1n3 H 1.707116 -0.099752 -0.171788 Uiso 0.0642 4 1 d . . .
H2n3 H 1.624924 -0.117698 -0.18945 Uiso 0.0642 4 1 d . . .
H3n3 H 1.644362 -0.076738 -0.097024 Uiso 0.0642 4 1 d . . .
H1n1 H 1.110199 0.145286 0.953715 Uiso 0.1095 4 1 d . . .
H2n1 H 1.141759 0.102332 0.881347 Uiso 0.1095 4 1 d . . .
H3n1 H 1.18118 0.152035 0.878193 Uiso 0.1095 4 1 d . . .
H1c6 H 1.028506 0.10037 0.558312 Uiso 0.1095 4 1 d . . .
H1c12 H 1.756193 -0.099601 0.180887 Uiso 0.0642 4 1 d . . .
H1c5 H 1.073442 0.087787 0.351584 Uiso 0.1095 4 1 d . . .
H1c11 H 1.714023 -0.091712 0.396698 Uiso 0.0642 4 1 d . . .
H1c9 H 1.530609 -0.1409 0.063283 Uiso 0.0642 4 1 d . . .
H1c3 H 1.241799 0.149993 0.684293 Uiso 0.1095 4 1 d . . .

loop_
_atom_site_aniso_label
_atom_site_aniso_type_symbol
_atom_site_aniso_U_11
_atom_site_aniso_U_22
_atom_site_aniso_U_33
_atom_site_aniso_U_12
_atom_site_aniso_U_13
_atom_site_aniso_U_23
Sn1 Sn 0.037(3) 0.038(4) 0.033(4) 0 0.003(3) 0
Sn2 Sn 0.032(3) 0.040(4) 0.033(4) 0 -0.001(3) 0
Sn3 Sn 0.035(3) 0.053(4) 0.037(4) 0 0.003(3) 0
Sn4 Sn 0.037(2) 0.034(2) 0.039(3) 0.0062(18) 0.0058(19) -0.006(2)
Sn5 Sn 0.043(2) 0.040(3) 0.036(3) -0.0094(19) 0.006(2) 0.006(2)
Sn6 Sn 0.038(3) 0.025(3) 0.030(4) 0 0.002(3) 0
I16 I 0.029(3) 0.074(5) 0.043(4) 0 0.000(3) 0
I1 I 0.033(3) 0.059(4) 0.037(4) 0 0.002(3) 0
I2 I 0.037(3) 0.059(4) 0.035(4) 0 0.001(3) 0
I3 I 0.122(3) 0.096(2) 0.0297(15) 0 0.0264(16) 0
I4 I 0.047(2) 0.057(3) 0.049(3) 0.003(2) -0.002(2) -0.008(2)
I5 I 0.031(3) 0.064(4) 0.058(5) 0 0.002(3) 0
I6 I 0.062(2) 0.0233(19) 0.070(3) 0.0016(17) 0.006(2) -0.0044(19)
I7 I 0.064(3) 0.038(3) 0.071(4) -0.007(2) -0.003(3) -0.024(2)
I8 I 0.145(2) 0.0598(14) 0.0369(11) 0.007(5) -0.0126(12) 0.002(4)
I9 I 0.072(3) 0.058(3) 0.076(3) -0.001(2) 0.025(3) -0.021(2)
I10 I 0.050(2) 0.043(3) 0.073(4) -0.0018(19) -0.007(2) -0.004(2)
I11 I 0.0649(16) 0.084(2) 0.0328(15) 0 -0.0067(12) 0
I12 I 0.047(3) 0.049(3) 0.056(3) -0.011(2) 0.005(2) 0.000(2)
I13 I 0.030(3) 0.044(3) 0.038(4) 0 0.000(3) 0
I14 I 0.029(3) 0.072(5) 0.041(4) 0 0.002(2) 0
I15 I 0.0533(13) 0.143(3) 0.144(3) 0.0196(14) 0.0530(15) 0.051(2)

loop_
_atom_type_symbol
_atom_type_scat_dispersion_real
_atom_type_scat_dispersion_imag
_atom_type_scat_source
C 0.0033 0.0016 'International Tables Vol C tables 4.2.6.8 and 6.1.1.1'
H 0.0000 0.0000 'International Tables Vol C tables 4.2.6.8 and 6.1.1.1'
I -0.4742 1.8119 'International Tables Vol C tables 4.2.6.8 and 6.1.1.1'
N 0.0061 0.0033 'International Tables Vol C tables 4.2.6.8 and 6.1.1.1'
Sn -0.6537 1.4246 'International Tables Vol C tables 4.2.6.8 and 6.1.1.1'

loop_
_exptl_crystal_face_index_h
_exptl_crystal_face_index_k
_exptl_crystal_face_index_l
_exptl_crystal_face_perp_dist
? ? ? ?

loop_
_geom_angle_atom_site_label_1
_geom_angle_atom_site_label_2
_geom_angle_atom_site_label_3
_geom_angle_site_symmetry_1
_geom_angle_site_symmetry_2
_geom_angle_site_symmetry_3
_geom_angle
_geom_angle_publ_flag
I16 Sn1 I1 . . 1_554 87.9(2) ?
I16 Sn1 I3 . . . 90.3(4) ?
I16 Sn1 I5 . . . 170.2(3) ?
I16 Sn1 I9 . . . 91.09(16) ?
I16 Sn1 I9 . . 2_555 91.09(16) ?
I1 Sn1 I3 1_554 . . 178.2(4) ?
I1 Sn1 I5 1_554 . . 82.3(2) ?
I1 Sn1 I9 1_554 . . 92.09(18) ?
I1 Sn1 I9 1_554 . 2_555 92.09(18) ?
I3 Sn1 I5 . . . 99.5(4) ?
I3 Sn1 I9 . . . 87.95(18) ?
I3 Sn1 I9 . . 2_555 87.95(18) ?
I5 Sn1 I9 . . . 89.27(16) ?
I5 Sn1 I9 . . 2_555 89.27(16) ?
I9 Sn1 I9 . . 2_555 175.4(3) ?
I16 Sn2 I1 1_556 . . 86.8(2) ?
I16 Sn2 I3 1_556 . . 177.9(4) ?
I16 Sn2 I6 1_556 . . 94.24(16) ?
I16 Sn2 I6 1_556 . 2_555 94.24(16) ?
I16 Sn2 I14 1_556 . . 80.7(2) ?
I1 Sn2 I3 . . . 91.2(3) ?
I1 Sn2 I6 . . . 90.91(15) ?
I1 Sn2 I6 . . 2_555 90.91(15) ?
I1 Sn2 I14 . . . 167.5(3) ?
I3 Sn2 I6 . . . 85.79(16) ?
I3 Sn2 I6 . . 2_555 85.79(16) ?
I3 Sn2 I14 . . . 101.3(4) ?
I6 Sn2 I6 . . 2_555 171.4(3) ?
I6 Sn2 I14 . . . 90.02(14) ?
I6 Sn2 I14 2_555 . . 90.02(14) ?
I2 Sn3 I5 . . . 86.2(3) ?
I2 Sn3 I10 . . . 88.21(17) ?
I2 Sn3 I10 . . 2_555 88.21(17) ?
I2 Sn3 I11 . . 1_656 177.1(3) ?
I2 Sn3 I13 . . 1_655 92.0(3) ?
I5 Sn3 I10 . . . 87.82(16) ?
I5 Sn3 I10 . . 2_555 87.82(16) ?
I5 Sn3 I11 . . 1_656 90.9(3) ?
I5 Sn3 I13 . . 1_655 178.2(3) ?
I10 Sn3 I10 . . 2_555 174.5(3) ?
I10 Sn3 I11 . . 1_656 91.69(18) ?
I10 Sn3 I13 . . 1_655 92.13(16) ?
I10 Sn3 I11 2_555 . 1_656 91.69(18) ?
I10 Sn3 I13 2_555 . 1_655 92.13(16) ?
I11 Sn3 I13 1_656 . 1_655 90.9(3) ?
I4 Sn4 I6 . . 4_544 97.8(2) ?
I4 Sn4 I8 . . . 174.8(2) ?
I4 Sn4 I10 . . . 90.9(2) ?
I4 Sn4 I12 . . 4_544 87.5(2) ?
I4 Sn4 I15 . . . 83.7(3) ?
I6 Sn4 I8 4_544 . . 86.96(17) ?
I6 Sn4 I10 4_544 . . 170.8(3) ?
I6 Sn4 I12 4_544 . 4_544 88.96(18) ?
I6 Sn4 I15 4_544 . . 88.9(3) ?
I8 Sn4 I10 . . . 84.42(18) ?
I8 Sn4 I12 . . 4_544 90.6(3) ?
I8 Sn4 I15 . . . 98.5(4) ?
I10 Sn4 I12 . . 4_544 94.25(19) ?
I10 Sn4 I15 . . . 89.2(3) ?
I12 Sn4 I15 4_544 . . 170.5(4) ?
I4 Sn5 I7 4_445 . 4_545 95.1(2) ?
I4 Sn5 I8 4_445 . 4_444 92.3(3) ?
I4 Sn5 I9 4_445 . . 91.7(2) ?
I4 Sn5 I12 4_445 . . 86.55(19) ?
I4 Sn5 I15 4_445 . . 170.6(4) ?
I7 Sn5 I8 4_545 . 4_444 85.59(18) ?
I7 Sn5 I9 4_545 . . 168.8(3) ?
I7 Sn5 I12 4_545 . . 90.3(2) ?
I7 Sn5 I15 4_545 . . 87.8(3) ?
I8 Sn5 I9 4_444 . . 85.35(18) ?
I8 Sn5 I12 4_444 . . 175.6(2) ?
I8 Sn5 I15 4_444 . . 96.8(4) ?
I9 Sn5 I12 . . . 98.9(2) ?
I9 Sn5 I15 . . . 86.8(3) ?
I12 Sn5 I15 . . . 84.5(3) ?
I2 Sn6 I7 1_455 . . 93.35(15) ?
I2 Sn6 I7 1_455 . 2_555 93.35(15) ?
I2 Sn6 I11 1_455 . . 91.7(3) ?
I2 Sn6 I13 1_455 . . 91.0(2) ?
I2 Sn6 I14 1_455 . 1_554 176.9(3) ?
I7 Sn6 I7 . . 2_555 172.2(3) ?
I7 Sn6 I11 . . . 91.90(16) ?
I7 Sn6 I13 . . . 87.94(16) ?
I7 Sn6 I14 . . 1_554 86.55(15) ?
I7 Sn6 I11 2_555 . . 91.90(16) ?
I7 Sn6 I13 2_555 . . 87.94(16) ?
I7 Sn6 I14 2_555 . 1_554 86.55(15) ?
I11 Sn6 I13 . . . 177.3(3) ?
I11 Sn6 I14 . . 1_554 91.4(3) ?
I13 Sn6 I14 . . 1_554 85.9(2) ?
Sn1 I16 Sn2 . . 1_554 92.7(2) ?
Sn1 I16 N3 . . 1_455 126.4(5) ?
Sn1 I16 N3 . . 2_455 126.4(5) ?
Sn2 I16 N3 1_554 . 1_455 83.5(5) ?
Sn2 I16 N3 1_554 . 2_455 83.5(5) ?
N3 I16 N3 1_455 . 2_455 106.2(7) ?
Sn1 I1 Sn2 1_556 . . 92.6(2) ?
Sn1 I1 N1 1_556 . . 86.2(5) ?
Sn1 I1 N1 1_556 . 2_555 86.2(5) ?
Sn2 I1 N1 . . . 122.9(6) ?
Sn2 I1 N1 . . 2_555 122.9(6) ?
N1 I1 N1 . . 2_555 113.9(8) ?
Sn3 I2 Sn6 . . 1_655 88.5(2) ?
Sn1 I3 Sn2 . . . 179.7(6) ?
Sn4 I4 Sn5 . . 4_544 92.96(19) ?
Sn4 I4 N1 . . 2_554 79.9(6) ?
Sn5 I4 N1 4_544 . 2_554 125.7(6) ?
Sn1 I5 Sn3 . . . 154.2(3) ?
Sn2 I6 Sn4 . . 4_445 172.8(3) ?
Sn2 I6 N3 . . 1_456 79.4(5) ?
Sn4 I6 N3 4_445 . 1_456 104.2(5) ?
Sn5 I7 Sn6 4_444 . . 172.1(2) ?
Sn5 I7 N2 4_444 . 2_454 84.5(6) ?
Sn5 I7 N3 4_444 . 1_455 102.0(5) ?
Sn6 I7 N2 . . 2_454 87.6(6) ?
Sn6 I7 N3 . . 1_455 85.9(5) ?
N2 I7 N3 2_454 . 1_455 173.3(8) ?
Sn4 I8 Sn5 . . 4_545 163.87(16) ?
Sn4 I8 N2 . . 2_555 101.4(7) ?
Sn5 I8 N2 4_545 . 2_555 88.9(7) ?
Sn1 I9 Sn5 . . . 168.7(3) ?
Sn1 I9 N1 . . 2_554 92.5(8) ?
Sn5 I9 N1 . . 2_554 94.7(8) ?
Sn3 I10 Sn4 . . . 175.4(3) ?
Sn3 I10 N4 . . . 80.6(5) ?
Sn3 I10 N1 . . 2_554 97.1(8) ?
Sn4 I10 N4 . . . 95.0(5) ?
Sn4 I10 N1 . . 2_554 87.4(8) ?
N4 I10 N1 . . 2_554 175.9(8) ?
Sn3 I11 Sn6 1_454 . . 179.7(5) ?
Sn3 I11 N4 1_454 . 1_454 80.6(5) ?
Sn3 I11 N4 1_454 . 2_454 80.6(5) ?
Sn6 I11 N4 . . 1_454 99.6(5) ?
Sn6 I11 N4 . . 2_454 99.6(5) ?
N4 I11 N4 1_454 . 2_454 88.4(7) ?
Sn4 I12 Sn5 4_445 . . 92.06(19) ?
Sn3 I13 Sn6 1_455 . . 88.5(2) ?
Sn3 I13 N4 1_455 . 1_455 83.8(5) ?
Sn3 I13 N4 1_455 . 2_455 83.8(5) ?
Sn3 I13 N3 1_455 . 1_455 134.4(4) ?
Sn3 I13 N3 1_455 . 2_455 134.4(4) ?
Sn6 I13 N4 . . 1_455 132.7(5) ?
Sn6 I13 N4 . . 2_455 132.7(5) ?
Sn6 I13 N3 . . 1_455 84.4(4) ?
Sn6 I13 N3 . . 2_455 84.4(4) ?
N4 I13 N4 1_455 . 2_455 92.8(7) ?
N4 I13 N3 1_455 . 1_455 69.1(6) ?
N4 I13 N3 1_455 . 2_455 131.6(7) ?
N4 I13 N3 2_455 . 1_455 131.6(7) ?
N4 I13 N3 2_455 . 2_455 69.1(6) ?
N3 I13 N3 1_455 . 2_455 89.6(6) ?
Sn2 I14 Sn6 . . 1_556 157.1(3) ?
Sn2 I14 N3 . . 1_456 78.2(5) ?
Sn2 I14 N3 . . 2_456 78.2(5) ?
Sn6 I14 N3 1_556 . 1_456 86.0(5) ?
Sn6 I14 N3 1_556 . 2_456 86.0(5) ?
N3 I14 N3 1_456 . 2_456 91.9(7) ?
Sn4 I15 Sn5 . . . 179.0(6) ?
Sn4 I15 N1 . . 2_554 84.8(7) ?
Sn5 I15 N1 . . 2_554 96.2(7) ?
N2 C4 C5 . . . 118(6) ?
N2 C4 H1c4 . . . 121.09 ?
C5 C4 H1c4 . . . 121.1 ?
I10 N4 I11 . . 1_656 71.3(6) ?
I10 N4 I13 . . 1_655 72.3(5) ?
I10 N4 C10 . . . 158(2) ?
I10 N4 C9 . . . 84.0(19) ?
I10 N4 H1n4 . . . 37.26 ?
I11 N4 I13 1_656 . 1_655 71.0(6) ?
I11 N4 C10 1_656 . . 92(2) ?
I11 N4 C9 1_656 . . 140(2) ?
I11 N4 H1n4 1_656 . . 39.28 ?
I13 N4 C10 1_655 . . 116(2) ?
I13 N4 C9 1_655 . . 72(2) ?
I13 N4 H1n4 1_655 . . 82.19 ?
C10 N4 C9 . . . 118(3) ?
C10 N4 H1n4 . . . 121.06 ?
C9 N4 H1n4 . . . 121.06 ?
I7 N2 I8 2_656 . 2_555 65.0(7) ?
I7 N2 C4 2_656 . . 146(4) ?
I7 N2 C3 2_656 . . 88(3) ?
I7 N2 H1n2 2_656 . . 38.55 ?
I8 N2 C4 2_555 . . 113(3) ?
I8 N2 C3 2_555 . . 117(3) ?
I8 N2 H1n2 2_555 . . 34.05 ?
C4 N2 C3 . . . 119(5) ?
C4 N2 H1n2 . . . 120.58 ?
C3 N2 H1n2 . . . 120.58 ?
N4 C10 C11 . . . 121(4) ?
N4 C10 H1c10 . . . 119.4 ?
C11 C10 H1c10 . . . 119.39 ?
N3 C7 C8 . . . 108(3) ?
N3 C7 H1c7 . . . 109.47 ?
N3 C7 H2c7 . . . 109.47 ?
C8 C7 H1c7 . . . 109.47 ?
C8 C7 H2c7 . . . 109.47 ?
H1c7 C7 H2c7 . . . 110.66 ?
N1 C1 C2 . . . 104(4) ?
N1 C1 H1c1 . . . 109.47 ?
N1 C1 H2c1 . . . 109.47 ?
C2 C1 H1c1 . . . 109.47 ?
C2 C1 H2c1 . . . 109.47 ?
H1c1 C1 H2c1 . . . 114.63 ?
I16 N3 I6 1_655 . 1_654 83.4(6) ?
I16 N3 I7 1_655 . 1_655 134.8(9) ?
I16 N3 I13 1_655 . 1_655 71.4(6) ?
I16 N3 I14 1_655 . 1_654 71.2(6) ?
I16 N3 C7 1_655 . . 104.8(18) ?
I16 N3 H1n3 1_655 . . 62.77 ?
I16 N3 H2n3 1_655 . . 145.26 ?
I16 N3 H3n3 1_655 . . 51.72 ?
I6 N3 I7 1_654 . 1_655 110.1(7) ?
I6 N3 I13 1_654 . 1_655 140.7(9) ?
I6 N3 I14 1_654 . 1_654 74.6(6) ?
I6 N3 C7 1_654 . . 104.9(18) ?
I6 N3 H1n3 1_654 . . 20.65 ?
I6 N3 H2n3 1_654 . . 93.17 ?
I6 N3 H3n3 1_654 . . 128.55 ?
I7 N3 I13 1_655 . 1_655 72.0(5) ?
I7 N3 I14 1_655 . 1_654 71.5(5) ?
I7 N3 C7 1_655 . . 112.2(19) ?
I7 N3 H1n3 1_655 . . 123.29 ?
I7 N3 H2n3 1_655 . . 19.49 ?
I7 N3 H3n3 1_655 . . 90.89 ?
I13 N3 I14 1_655 . 1_654 69.1(5) ?
I13 N3 C7 1_655 . . 110.3(18) ?
I13 N3 H1n3 1_655 . . 124.97 ?
I13 N3 H2n3 1_655 . . 91.21 ?
I13 N3 H3n3 1_655 . . 19.88 ?
I14 N3 C7 1_654 . . 176(2) ?
I14 N3 H1n3 1_654 . . 68.59 ?
I14 N3 H2n3 1_654 . . 74.56 ?
I14 N3 H3n3 1_654 . . 68.51 ?
C7 N3 H1n3 . . . 109.47 ?
C7 N3 H2n3 . . . 109.47 ?
C7 N3 H3n3 . . . 109.47 ?
H1n3 N3 H2n3 . . . 109.47 ?
H1n3 N3 H3n3 . . . 109.47 ?
H2n3 N3 H3n3 . . . 109.48 ?
I1 N1 I4 . . 2_556 148.7(10) ?
I1 N1 I9 . . 2_556 71.7(7) ?
I1 N1 I10 . . 2_556 118.6(12) ?
I1 N1 I15 . . 2_556 143.1(11) ?
I1 N1 C1 . . . 76(3) ?
I1 N1 H1n1 . . . 100.99 ?
I1 N1 H2n1 . . . 40.62 ?
I1 N1 H3n1 . . . 144.39 ?
I4 N1 I9 2_556 . 2_556 132.6(13) ?
I4 N1 I10 2_556 . 2_556 73.8(7) ?
I4 N1 I15 2_556 . 2_556 65.7(8) ?
I4 N1 C1 2_556 . . 83(3) ?
I4 N1 H1n1 2_556 . . 107.8 ?
I4 N1 H2n1 2_556 . . 133.12 ?
I4 N1 H3n1 2_556 . . 29.44 ?
I9 N1 I10 2_556 . 2_556 113.8(10) ?
I9 N1 I15 2_556 . 2_556 71.5(7) ?
I9 N1 C1 2_556 . . 92(2) ?
I9 N1 H1n1 2_556 . . 31.29 ?
I9 N1 H2n1 2_556 . . 93.1 ?
I9 N1 H3n1 2_556 . . 140.73 ?
I10 N1 I15 2_556 . 2_556 74.5(8) ?
I10 N1 C1 2_556 . . 153(3) ?
I10 N1 H1n1 2_556 . . 90.43 ?
I10 N1 H2n1 2_556 . . 78.53 ?
I10 N1 H3n1 2_556 . . 45.33 ?
I15 N1 C1 2_556 . . 108(3) ?
I15 N1 H1n1 2_556 . . 42.35 ?
I15 N1 H2n1 2_556 . . 139.5 ?
I15 N1 H3n1 2_556 . . 70.5 ?
C1 N1 H1n1 . . . 109.48 ?
C1 N1 H2n1 . . . 109.47 ?
C1 N1 H3n1 . . . 109.47 ?
H1n1 N1 H2n1 . . . 109.47 ?
H1n1 N1 H3n1 . . . 109.47 ?
H2n1 N1 H3n1 . . . 109.46 ?
C5 C6 C2 . . . 127(7) ?
C5 C6 H1c6 . . . 116.61 ?
C2 C6 H1c6 . . . 116.61 ?
C11 C12 C8 . . . 120(5) ?
C11 C12 H1c12 . . . 119.81 ?
C8 C12 H1c12 . . . 119.81 ?
C4 C5 C6 . . . 119(7) ?
C4 C5 H1c5 . . . 120.44 ?
C6 C5 H1c5 . . . 120.44 ?
C10 C11 C12 . . . 119(5) ?
C10 C11 H1c11 . . . 120.74 ?
C12 C11 H1c11 . . . 120.73 ?
N4 C9 C8 . . . 121(3) ?
N4 C9 H1c9 . . . 119.72 ?
C8 C9 H1c9 . . . 119.71 ?
N2 C3 C2 . . . 127(5) ?
N2 C3 H1c3 . . . 116.44 ?
C2 C3 H1c3 . . . 116.45 ?
C7 C8 C12 . . . 121(3) ?
C7 C8 C9 . . . 119(3) ?
C12 C8 C9 . . . 119(4) ?
C1 C2 C6 . . . 118(5) ?
C1 C2 C3 . . . 131(5) ?
C6 C2 C3 . . . 110(6) ?

loop_
_geom_bond_atom_site_label_1
_geom_bond_atom_site_label_2
_geom_bond_site_symmetry_1
_geom_bond_site_symmetry_2
_geom_bond_distance
_geom_bond_publ_flag
Sn1 I16 . . 3.077(9) ?
Sn1 I1 . 1_554 3.198(10) ?
Sn1 I3 . . 3.125(15) ?
Sn1 I5 . . 3.188(9) ?
Sn1 I9 . . 3.231(6) ?
Sn1 I9 . 2_555 3.231(6) ?
Sn2 I16 . 1_556 3.227(10) ?
Sn2 I1 . . 3.112(9) ?
Sn2 I3 . . 3.104(14) ?
Sn2 I6 . . 3.175(4) ?
Sn2 I6 . 2_555 3.175(4) ?
Sn2 I14 . . 3.185(9) ?
Sn3 I2 . . 3.136(10) ?
Sn3 I5 . . 3.231(9) ?
Sn3 I10 . . 3.201(5) ?
Sn3 I10 . 2_555 3.201(5) ?
Sn3 I11 . 1_656 3.178(14) ?
Sn3 I13 . 1_655 3.115(9) ?
Sn4 I4 . . 3.186(8) ?
Sn4 I6 . 4_544 3.267(7) ?
Sn4 I8 . . 3.158(11) ?
Sn4 I10 . . 3.169(7) ?
Sn4 I12 . 4_544 3.158(7) ?
Sn4 I15 . . 3.108(11) ?
Sn5 I4 . 4_445 3.162(7) ?
Sn5 I7 . 4_545 3.179(7) ?
Sn5 I8 . 4_444 3.110(11) ?
Sn5 I9 . . 3.223(8) ?
Sn5 I12 . . 3.238(8) ?
Sn5 I15 . . 3.147(11) ?
Sn6 I2 . 1_455 3.140(9) ?
Sn6 I7 . . 3.207(5) ?
Sn6 I7 . 2_555 3.207(5) ?
Sn6 I11 . . 3.159(13) ?
Sn6 I13 . . 3.162(9) ?
Sn6 I14 . 1_554 3.140(9) ?
I16 N3 . 1_455 3.37(3) ?
I16 N3 . 2_455 3.37(3) ?
I1 N1 . . 4.14(5) ?
I1 N1 . 2_555 4.14(5) ?
I4 N1 . 2_554 3.98(4) ?
I6 N3 . 1_456 3.68(3) ?
I7 N2 . 2_454 4.07(5) ?
I7 N3 . 1_455 3.70(3) ?
I8 N2 . 2_555 3.88(5) ?
I9 N1 . 2_554 3.75(4) ?
I10 N4 . . 3.92(3) ?
I10 N1 . 2_554 3.54(4) ?
I11 N4 . 1_454 3.94(3) ?
I11 N4 . 2_454 3.94(3) ?
I13 N4 . 1_455 3.79(3) ?
I13 N4 . 2_455 3.79(3) ?
I13 N3 . 1_455 3.82(3) ?
I13 N3 . 2_455 3.82(3) ?
I14 N3 . 1_456 3.75(3) ?
I14 N3 . 2_456 3.75(3) ?
I15 N1 . 2_554 3.74(5) ?
C4 N2 . . 1.33(7) ?
C4 C5 . . 1.33(9) ?
C4 H1c4 . . 0.96 ?
N4 C10 . . 1.33(5) ?
N4 C9 . . 1.33(5) ?
N4 H1n4 . . 0.8699 ?
N2 C3 . . 1.33(7) ?
N2 H1n2 . . 0.8701 ?
C10 C11 . . 1.33(5) ?
C10 H1c10 . . 0.96 ?
C7 N3 . . 1.50(4) ?
C7 C8 . . 1.50(5) ?
C7 H1c7 . . 0.9601 ?
C7 H2c7 . . 0.9599 ?
C1 N1 . . 1.50(5) ?
C1 C2 . . 1.50(7) ?
C1 H1c1 . . 0.9599 ?
C1 H2c1 . . 0.96 ?
N3 H1n3 . . 0.8701 ?
N3 H2n3 . . 0.8699 ?
N3 H3n3 . . 0.87 ?
N1 H1n1 . . 0.87 ?
N1 H2n1 . . 0.87 ?
N1 H3n1 . . 0.8701 ?
C6 C5 . . 1.33(11) ?
C6 C2 . . 1.33(9) ?
C6 H1c6 . . 0.9599 ?
C12 C11 . . 1.33(7) ?
C12 C8 . . 1.33(6) ?
C12 H1c12 . . 0.9601 ?
C5 H1c5 . . 0.9599 ?
C11 H1c11 . . 0.9601 ?
C9 C8 . . 1.33(5) ?
C9 H1c9 . . 0.9599 ?
C3 C2 . . 1.33(7) ?
C3 H1c3 . . 0.9601 ?

loop_
_geom_hbond_atom_site_label_D
_geom_hbond_atom_site_label_H
_geom_hbond_atom_site_label_A
_geom_hbond_site_symmetry_D
_geom_hbond_site_symmetry_H
_geom_hbond_site_symmetry_A
_geom_hbond_distance_DH
_geom_hbond_distance_HA
_geom_hbond_distance_DA
_geom_hbond_angle_DHA
_geom_hbond_publ_flag
? ? ? ? ? ? ? ? ? ? ?

loop_
_geom_torsion_atom_site_label_1
_geom_torsion_atom_site_label_2
_geom_torsion_atom_site_label_3
_geom_torsion_atom_site_label_4
_geom_torsion_site_symmetry_1
_geom_torsion_site_symmetry_2
_geom_torsion_site_symmetry_3
_geom_torsion_site_symmetry_4
_geom_torsion
_geom_torsion_publ_flag
? ? ? ? ? ? ? ? ? ?

loop_
_restr_angle_atom_site_label_1
_restr_angle_site_symmetry_1
_restr_angle_atom_site_label_2
_restr_angle_site_symmetry_2
_restr_angle_atom_site_label_3
_restr_angle_site_symmetry_3
_restr_angle_target
_restr_angle_target_weight_param
? ? ? ? ? ? ? ?

loop_
_restr_distance_atom_site_label_1
_restr_distance_site_symmetry_1
_restr_distance_atom_site_label_2
_restr_distance_site_symmetry_2
_restr_distance_target
_restr_distance_target_weight_param
N1 . C1 . 1.5 0.001
C1 . C2 . 1.5 0.001
N3 . C7 . 1.5 0.001
C7 . C8 . 1.5 0.001
C2 . C3 . 1.33 0.001
C3 . N2 . 1.33 0.001
N2 . C4 . 1.33 0.001
C4 . C5 . 1.33 0.001
C5 . C6 . 1.33 0.001
C6 . C2 . 1.33 0.001
C8 . C9 . 1.33 0.001
C9 . N4 . 1.33 0.001
N4 . C10 . 1.33 0.001
C10 . C11 . 1.33 0.001
C11 . C12 . 1.33 0.001
C12 . C8 . 1.33 0.001

loop_
_restr_equal_angle_atom_site_label_1
_restr_equal_angle_site_symmetry_1
_restr_equal_angle_atom_site_label_2
_restr_equal_angle_site_symmetry_2
_restr_equal_angle_atom_site_label_3
_restr_equal_angle_site_symmetry_3
_restr_equal_angle_class_class_id
_restr_equal_angle_class_target_weight_param
? ? ? ? ? ? ? ?

loop_
_restr_equal_distance_atom_site_label_1
_restr_equal_distance_site_symmetry_1
_restr_equal_distance_atom_site_label_2
_restr_equal_distance_site_symmetry_2
_restr_equal_distance_class_class_id
_restr_equal_distance_class_target_weight_param
? ? ? ? ? ?

loop_
_restr_equal_torsion_atom_site_label_1
_restr_equal_torsion_site_symmetry_1
_restr_equal_torsion_atom_site_label_2
_restr_equal_torsion_site_symmetry_2
_restr_equal_torsion_atom_site_label_3
_restr_equal_torsion_site_symmetry_3
_restr_equal_torsion_atom_site_label_4
_restr_equal_torsion_site_symmetry_4
_restr_equal_torsion_class_class_id
_restr_equal_torsion_class_target_weight_param
? ? ? ? ? ? ? ? ? ?

loop_
_restr_torsion_atom_site_label_1
_restr_torsion_site_symmetry_1
_restr_torsion_atom_site_label_2
_restr_torsion_site_symmetry_2
_restr_torsion_atom_site_label_3
_restr_torsion_site_symmetry_3
_restr_torsion_atom_site_label_4
_restr_torsion_site_symmetry_4
_restr_torsion_angle_target
_restr_torsion_weight_param
? ? ? ? ? ? ? ? ? ?

loop_
_twin_individual_id
_twin_individual_mass_fraction_refined
_twin_individual_twin_matrix_11
_twin_individual_twin_matrix_12
_twin_individual_twin_matrix_13
_twin_individual_twin_matrix_21
_twin_individual_twin_matrix_22
_twin_individual_twin_matrix_23
_twin_individual_twin_matrix_31
_twin_individual_twin_matrix_32
_twin_individual_twin_matrix_33
1 0.7(3) 1 0 0 0 1 0 0 0 1
2 0.3(3) -1 0 0 0 -1 0 0 0 -1

loop_
_jana_atom_site_adp_c_label
_jana_atom_site_adp_c_type_symbol
_jana_atom_site_adp_c_111
_jana_atom_site_adp_c_112
_jana_atom_site_adp_c_113
_jana_atom_site_adp_c_122
_jana_atom_site_adp_c_123
_jana_atom_site_adp_c_133
_jana_atom_site_adp_c_222
_jana_atom_site_adp_c_223
_jana_atom_site_adp_c_233
_jana_atom_site_adp_c_333
? ? ? ? ? ? ? ? ? ? ? ?

loop_
_jana_atom_site_adp_d_label
_jana_atom_site_adp_d_type_symbol
_jana_atom_site_adp_d_1111
_jana_atom_site_adp_d_1112
_jana_atom_site_adp_d_1113
_jana_atom_site_adp_d_1122
_jana_atom_site_adp_d_1123
_jana_atom_site_adp_d_1133
_jana_atom_site_adp_d_1222
_jana_atom_site_adp_d_1223
_jana_atom_site_adp_d_1233
_jana_atom_site_adp_d_1333
_jana_atom_site_adp_d_2222
_jana_atom_site_adp_d_2223
_jana_atom_site_adp_d_2233
_jana_atom_site_adp_d_2333
_jana_atom_site_adp_d_3333
? ? ? ? ? ? ? ? ? ? ? ? ? ? ? ? ?

loop_
_jana_atom_site_adp_e_label
_jana_atom_site_adp_e_type_symbol
_jana_atom_site_adp_e_11111
_jana_atom_site_adp_e_11112
_jana_atom_site_adp_e_11113
_jana_atom_site_adp_e_11122
_jana_atom_site_adp_e_11123
_jana_atom_site_adp_e_11133
_jana_atom_site_adp_e_11222
_jana_atom_site_adp_e_11223
_jana_atom_site_adp_e_11233
_jana_atom_site_adp_e_11333
_jana_atom_site_adp_e_12222
_jana_atom_site_adp_e_12223
_jana_atom_site_adp_e_12233
_jana_atom_site_adp_e_12333
_jana_atom_site_adp_e_13333
_jana_atom_site_adp_e_22222
_jana_atom_site_adp_e_22223
_jana_atom_site_adp_e_22233
_jana_atom_site_adp_e_22333
_jana_atom_site_adp_e_23333
_jana_atom_site_adp_e_33333
? ? ? ? ? ? ? ? ? ? ? ? ? ? ? ? ? ? ? ? ? ? ?

loop_
_jana_atom_site_adp_f_label
_jana_atom_site_adp_f_type_symbol
_jana_atom_site_adp_f_111111
_jana_atom_site_adp_f_111112
_jana_atom_site_adp_f_111113
_jana_atom_site_adp_f_111122
_jana_atom_site_adp_f_111123
_jana_atom_site_adp_f_111133
_jana_atom_site_adp_f_111222
_jana_atom_site_adp_f_111223
_jana_atom_site_adp_f_111233
_jana_atom_site_adp_f_111333
_jana_atom_site_adp_f_112222
_jana_atom_site_adp_f_112223
_jana_atom_site_adp_f_112233
_jana_atom_site_adp_f_112333
_jana_atom_site_adp_f_113333
_jana_atom_site_adp_f_122222
_jana_atom_site_adp_f_122223
_jana_atom_site_adp_f_122233
_jana_atom_site_adp_f_122333
_jana_atom_site_adp_f_123333
_jana_atom_site_adp_f_133333
_jana_atom_site_adp_f_222222
_jana_atom_site_adp_f_222223
_jana_atom_site_adp_f_222233
_jana_atom_site_adp_f_222333
_jana_atom_site_adp_f_223333
_jana_atom_site_adp_f_233333
_jana_atom_site_adp_f_333333
? ? ? ? ? ? ? ? ? ? ? ? ? ? ? ? ? ? ? ? ? ? ? ? ? ? ? ? ? ?
